data_2238551
loop_
_publ_author_name
'Hussain, Zahid'
'Hussain, Ejaz'
'Siddiqui, Hina'
'Choudhary, M. Iqbal'
'Yousuf, Sammer'

_publ_section_title
;
 2,6-Difluoro-<i>N</i>-(prop-2-ynyl)benzamide
;
_journal_coeditor_code RZ5082
_journal_issue 9
_journal_name_full 'Acta Crystallographica Section E'
_journal_page_first o1440
_journal_paper_doi 10.1107/S1600536813021120
_journal_volume 69
_journal_year 2013
_chemical_formula_iupac 'C10 H7 F2 N O'
_chemical_formula_moiety 'C10 H7 F2 N O'
_chemical_formula_sum 'C10 H7 F2 N O'
_chemical_formula_weight 195.17
_chemical_name_systematic
;
2,6-Difluoro-<i>N</i>-(prop-2-ynyl)benzamide
;
_space_group_IT_number 14
_symmetry_cell_setting monoclinic
_symmetry_space_group_name_Hall '-P 2ybc'
_symmetry_space_group_name_H-M 'P 1 21/c 1'
_atom_sites_solution_hydrogens geom
_atom_sites_solution_primary direct
_atom_sites_solution_secondary difmap
_audit_creation_method SHELXL-97
_cell_angle_alpha 90.00
_cell_angle_beta 91.432(4)
_cell_angle_gamma 90.00
_cell_formula_units_Z 4
_cell_length_a 5.0479(8)
_cell_length_b 19.738(3)
_cell_length_c 9.2428(15)
_cell_measurement_reflns_used 1280
_cell_measurement_temperature 273(2)
_cell_measurement_theta_max 22.93
_cell_measurement_theta_min 2.43
_cell_volume 920.6(3)
_computing_cell_refinement 'SAINT (Bruker, 2000)'
_computing_data_collection 'SMART (Bruker, 2000)'
_computing_data_reduction 'SAINT (Bruker, 2000)'
_computing_molecular_graphics 'SHELXTL (Sheldrick, 2008)'
_computing_publication_material 'SHELXTL (Sheldrick, 2008)'
_computing_structure_refinement 'SHELXL97 (Sheldrick, 2008)'
_computing_structure_solution 'SHELXS97 (Sheldrick, 2008)'
_diffrn_ambient_temperature 273(2)
_diffrn_measured_fraction_theta_full 0.977
_diffrn_measured_fraction_theta_max 0.977
_diffrn_measurement_device_type 'Bruker SMART APEX CCD'
_diffrn_measurement_method 'phi and omega scans'
_diffrn_radiation_monochromator graphite
_diffrn_radiation_source 'fine-focus sealed tube'
_diffrn_radiation_type MoK\a
_diffrn_radiation_wavelength 0.71073
_diffrn_reflns_av_R_equivalents 0.0217
_diffrn_reflns_av_sigmaI/netI 0.0210
_diffrn_reflns_limit_h_max 6
_diffrn_reflns_limit_h_min -6
_diffrn_reflns_limit_k_max 22
_diffrn_reflns_limit_k_min -23
_diffrn_reflns_limit_l_max 11
_diffrn_reflns_limit_l_min -10
_diffrn_reflns_number 5388
_diffrn_reflns_theta_full 25.50
_diffrn_reflns_theta_max 25.50
_diffrn_reflns_theta_min 2.06
_exptl_absorpt_coefficient_mu 0.119
_exptl_absorpt_correction_type none
_exptl_crystal_colour colourless
_exptl_crystal_density_diffrn 1.408
_exptl_crystal_density_method 'not measured'
_exptl_crystal_description block
_exptl_crystal_F_000 400
_exptl_crystal_size_max 0.38
_exptl_crystal_size_mid 0.17
_exptl_crystal_size_min 0.10
_refine_diff_density_max 0.132
_refine_diff_density_min -0.154
_refine_ls_extinction_method none
_refine_ls_goodness_of_fit_ref 1.027
_refine_ls_hydrogen_treatment mixed
_refine_ls_matrix_type full
_refine_ls_number_parameters 135
_refine_ls_number_reflns 1669
_refine_ls_number_restraints 0
_refine_ls_restrained_S_all 1.027
_refine_ls_R_factor_all 0.0547
_refine_ls_R_factor_gt 0.0402
_refine_ls_shift/su_max 0.000
_refine_ls_shift/su_mean 0.000
_refine_ls_structure_factor_coef Fsqd
_refine_ls_weighting_details 'calc w=1/[\s^2^(Fo^2^)+(0.0397P)^2^+0.1720P] where P=(Fo^2^+2Fc^2^)/3'
_refine_ls_weighting_scheme calc
_refine_ls_wR_factor_gt 0.0895
_refine_ls_wR_factor_ref 0.0994
_reflns_number_gt 1283
_reflns_number_total 1669
_reflns_threshold_expression I>2sigma(I)
_cod_data_source_file rz5082.cif
_cod_data_source_block I
_cod_original_sg_symbol_H-M 'P 21/c'
_cod_database_code 2238551
_cod_database_fobs_code 2238551

loop_
_symmetry_equiv_pos_as_xyz
'x, y, z'
'-x, y+1/2, -z+1/2'
'-x, -y, -z'
'x, -y-1/2, z-1/2'

loop_
_atom_site_type_symbol
_atom_site_label
_atom_site_fract_x
_atom_site_fract_y
_atom_site_fract_z
_atom_site_U_iso_or_equiv
_atom_site_adp_type
_atom_site_calc_flag
_atom_site_refinement_flags
_atom_site_occupancy
_atom_site_symmetry_multiplicity
F F1 0.4706(2) 0.66642(6) 0.01184(13) 0.0784(4) Uani d . 1 1
F F2 1.1590(2) 0.68247(6) -0.31627(13) 0.0808(4) Uani d . 1 1
O O1 1.0617(2) 0.56728(6) -0.15774(16) 0.0689(4) Uani d . 1 1
N N1 0.6219(3) 0.55850(7) -0.17077(17) 0.0520(4) Uani d . 1 1
C C1 0.6337(3) 0.70378(9) -0.06950(19) 0.0533(5) Uani d . 1 1
C C2 0.6133(4) 0.77291(10) -0.0635(2) 0.0670(6) Uani d . 1 1
H H2A 0.4884 0.7934 -0.0055 0.080 Uiso calc R 1 1
C C3 0.7807(4) 0.81150(10) -0.1445(2) 0.0690(6) Uani d . 1 1
H H3A 0.7685 0.8585 -0.1419 0.083 Uiso calc R 1 1
C C4 0.9655(4) 0.78117(10) -0.2290(2) 0.0664(5) Uani d . 1 1
H H4A 1.0802 0.8071 -0.2835 0.080 Uiso calc R 1 1
C C5 0.9778(3) 0.71209(9) -0.2314(2) 0.0546(5) Uani d . 1 1
C C6 0.8147(3) 0.66992(8) -0.15372(17) 0.0453(4) Uani d . 1 1
C C7 0.8430(3) 0.59431(9) -0.16021(17) 0.0475(4) Uani d . 1 1
C C8 0.6276(4) 0.48497(9) -0.1809(2) 0.0607(5) Uani d . 1 1
H H8A 0.4535 0.4673 -0.1599 0.073 Uiso calc R 1 1
H H8B 0.7519 0.4674 -0.1085 0.073 Uiso calc R 1 1
C C9 0.7041(4) 0.46128(9) -0.3233(2) 0.0621(5) Uani d . 1 1
C C10 0.7642(5) 0.44382(12) -0.4380(3) 0.0880(7) Uani d . 1 1
H H1 0.475(4) 0.5775(9) -0.1715(19) 0.061(6) Uiso d . 1 1
H H2 0.817(5) 0.4327(13) -0.524(3) 0.120(10) Uiso d . 1 1

loop_
_atom_site_aniso_label
_atom_site_aniso_U_11
_atom_site_aniso_U_22
_atom_site_aniso_U_33
_atom_site_aniso_U_12
_atom_site_aniso_U_13
_atom_site_aniso_U_23
F1 0.0691(7) 0.0792(8) 0.0889(9) -0.0091(6) 0.0395(6) -0.0161(6)
F2 0.0727(7) 0.0810(8) 0.0907(9) -0.0041(6) 0.0418(7) -0.0052(6)
O1 0.0315(6) 0.0655(8) 0.1096(11) 0.0057(5) 0.0013(6) -0.0028(7)
N1 0.0316(7) 0.0521(9) 0.0726(11) 0.0022(6) 0.0071(7) -0.0047(7)
C1 0.0412(9) 0.0628(11) 0.0559(11) -0.0019(8) 0.0054(8) -0.0104(9)
C2 0.0543(10) 0.0674(13) 0.0794(14) 0.0088(9) 0.0033(10) -0.0230(10)
C3 0.0648(12) 0.0532(11) 0.0885(16) 0.0037(9) -0.0073(11) -0.0048(10)
C4 0.0604(11) 0.0634(12) 0.0753(14) -0.0065(9) 0.0039(10) 0.0069(10)
C5 0.0432(9) 0.0629(11) 0.0579(11) -0.0003(8) 0.0070(8) -0.0048(9)
C6 0.0320(8) 0.0553(10) 0.0484(10) 0.0000(7) -0.0021(7) -0.0053(8)
C7 0.0328(8) 0.0571(10) 0.0527(10) 0.0014(7) 0.0052(7) -0.0023(8)
C8 0.0503(10) 0.0529(11) 0.0794(14) -0.0025(8) 0.0094(9) 0.0042(9)
C9 0.0579(11) 0.0451(10) 0.0835(16) 0.0055(8) 0.0048(11) -0.0031(10)
C10 0.1032(19) 0.0689(15) 0.092(2) 0.0121(12) 0.0132(16) -0.0128(14)

loop_
_atom_type_symbol
_atom_type_description
_atom_type_scat_dispersion_real
_atom_type_scat_dispersion_imag
_atom_type_scat_source
C C 0.0033 0.0016 'International Tables Vol C Tables 4.2.6.8 and 6.1.1.4'
H H 0.0000 0.0000 'International Tables Vol C Tables 4.2.6.8 and 6.1.1.4'
N N 0.0061 0.0033 'International Tables Vol C Tables 4.2.6.8 and 6.1.1.4'
O O 0.0106 0.0060 'International Tables Vol C Tables 4.2.6.8 and 6.1.1.4'
F F 0.0171 0.0103 'International Tables Vol C Tables 4.2.6.8 and 6.1.1.4'

loop_
_geom_angle_atom_site_label_1
_geom_angle_atom_site_label_2
_geom_angle_atom_site_label_3
_geom_angle
C7 N1 C8 121.31(15)
C7 N1 H1 120.7(13)
C8 N1 H1 118.0(13)
F1 C1 C2 118.34(15)
F1 C1 C6 118.01(16)
C2 C1 C6 123.65(17)
C1 C2 C3 118.85(17)
C1 C2 H2A 120.6
C3 C2 H2A 120.6
C4 C3 C2 120.37(18)
C4 C3 H3A 119.8
C2 C3 H3A 119.8
C5 C4 C3 118.53(18)
C5 C4 H4A 120.7
C3 C4 H4A 120.7
F2 C5 C4 118.19(16)
F2 C5 C6 117.42(16)
C4 C5 C6 124.38(16)
C5 C6 C1 114.22(16)
C5 C6 C7 121.27(14)
C1 C6 C7 124.49(15)
O1 C7 N1 121.78(16)
O1 C7 C6 121.24(14)
N1 C7 C6 116.97(13)
N1 C8 C9 112.60(15)
N1 C8 H8A 109.1
C9 C8 H8A 109.1
N1 C8 H8B 109.1
C9 C8 H8B 109.1
H8A C8 H8B 107.8
C10 C9 C8 178.5(2)
C9 C10 H2 176.4(19)

loop_
_geom_bond_atom_site_label_1
_geom_bond_atom_site_label_2
_geom_bond_distance
F1 C1 1.3482(19)
F2 C5 1.3530(18)
O1 C7 1.2256(17)
N1 C7 1.323(2)
N1 C8 1.455(2)
N1 H1 0.830(19)
C1 C2 1.370(3)
C1 C6 1.387(2)
C2 C3 1.374(3)
C2 H2A 0.9300
C3 C4 1.369(3)
C3 H3A 0.9300
C4 C5 1.365(3)
C4 H4A 0.9300
C5 C6 1.384(2)
C6 C7 1.501(2)
C8 C9 1.458(3)
C8 H8A 0.9700
C8 H8B 0.9700
C9 C10 1.162(3)
C10 H2 0.87(3)

loop_
_geom_hbond_atom_site_label_D
_geom_hbond_atom_site_label_H
_geom_hbond_atom_site_label_A
_geom_hbond_site_symmetry_A
_geom_hbond_distance_DH
_geom_hbond_distance_HA
_geom_hbond_distance_DA
_geom_hbond_angle_DHA
_geom_hbond_publ_flag
N1 H1 O1 1_455 0.83(2) 2.10(2) 2.8387(19) 147.4(17) yes
C2 H2A F2 4_476 0.93 2.49 3.394(2) 164.3 yes

loop_
_geom_torsion_atom_site_label_1
_geom_torsion_atom_site_label_2
_geom_torsion_atom_site_label_3
_geom_torsion_atom_site_label_4
_geom_torsion
F1 C1 C2 C3 179.19(17)
C6 C1 C2 C3 -0.2(3)
C1 C2 C3 C4 -0.4(3)
C2 C3 C4 C5 0.4(3)
C3 C4 C5 F2 179.33(17)
C3 C4 C5 C6 0.1(3)
F2 C5 C6 C1 -179.83(15)
C4 C5 C6 C1 -0.6(3)
F2 C5 C6 C7 1.7(2)
C4 C5 C6 C7 -179.07(18)
F1 C1 C6 C5 -178.74(15)
C2 C1 C6 C5 0.6(3)
F1 C1 C6 C7 -0.3(2)
C2 C1 C6 C7 179.05(18)
C8 N1 C7 O1 -0.4(3)
C8 N1 C7 C6 178.68(15)
C5 C6 C7 O1 41.8(2)
C1 C6 C7 O1 -136.53(18)
C5 C6 C7 N1 -137.26(17)
C1 C6 C7 N1 44.4(2)
C7 N1 C8 C9 -75.0(2)
